data_7048802
loop_
_publ_author_name
'Cain, Amy N.'
'Carder Freeman, TaRynn N'
'Roewe, Kimberly D.'
'Cockriel, David L.'
'Hasley, Travis R.'
'Maples, Randall D.'
'Allbritton, Elisabeth M. A.'
'D'Huys, Thomas'
'van Loy, Tom'
'Burke, Benjamin P.'
'Prior, Timothy J.'
'Schols, Dominique'
'Archibald, Stephen J.'
'Hubin, Timothy J.'

_publ_section_title
;
 Acetate as a model for aspartate-based CXCR4 chemokine receptor binding
 of cobalt and nickel complexes of cross-bridged tetraazamacrocycles.
;
_journal_issue 8
_journal_name_full 'Dalton transactions (Cambridge, England : 2003)'
_journal_page_first 2785
_journal_page_last 2801
_journal_paper_doi 10.1039/c8dt04728f
_journal_volume 48
_journal_year 2019
_chemical_formula_moiety 'C24 H34 Cl2 N4 Ni'
_chemical_formula_sum 'C24 H34 Cl2 N4 Ni'
_chemical_formula_weight 508.16
_space_group_crystal_system monoclinic
_space_group_IT_number 15
_space_group_name_Hall '-C 2yc'
_space_group_name_H-M_alt 'C 1 2/c 1'
_symmetry_space_group_name_Hall '-C 2yc'
_symmetry_space_group_name_H-M 'C 1 2/c 1'
_atom_sites_solution_hydrogens geom
_audit_creation_method SHELXL-2016/6
_audit_update_record
;
2017-08-02 deposited with the CCDC.
2019-01-29 downloaded from the CCDC.
;
_cell_angle_alpha 90
_cell_angle_beta 91.985(16)
_cell_angle_gamma 90
_cell_formula_units_Z 4
_cell_length_a 8.8352(17)
_cell_length_b 13.1417(17)
_cell_length_c 19.920(3)
_cell_measurement_reflns_used 15678
_cell_measurement_temperature 150(2)
_cell_measurement_theta_max 29.75
_cell_measurement_theta_min 2.8
_cell_volume 2311.5(6)
_computing_cell_refinement 'X-AREA (Stoe & Cie, 2002)'
_computing_data_collection 'X-AREA (Stoe & Cie, 2002)'
_computing_data_reduction 'X-RED (Stoe & Cie, 2002)'
_computing_structure_refinement 'SHELXL-2016/6 (Sheldrick, 2016)'
_computing_structure_solution 'SHELXS97 (Sheldrick, 1997)'
_diffrn_ambient_temperature 150(2)
_diffrn_detector_area_resol_mean 6.67
_diffrn_measured_fraction_theta_full 1.000
_diffrn_measured_fraction_theta_max 1.000
_diffrn_measurement_device_type 'Stoe IPDS2'
_diffrn_measurement_method \w-scans
_diffrn_radiation_type MoK\a
_diffrn_radiation_wavelength 0.71073
_diffrn_reflns_av_R_equivalents 0.0605
_diffrn_reflns_av_unetI/netI 0.0311
_diffrn_reflns_Laue_measured_fraction_full 1.000
_diffrn_reflns_Laue_measured_fraction_max 1.000
_diffrn_reflns_limit_h_max 11
_diffrn_reflns_limit_h_min -11
_diffrn_reflns_limit_k_max 16
_diffrn_reflns_limit_k_min -16
_diffrn_reflns_limit_l_max 25
_diffrn_reflns_limit_l_min -25
_diffrn_reflns_number 15903
_diffrn_reflns_point_group_measured_fraction_full 1.000
_diffrn_reflns_point_group_measured_fraction_max 1.000
_diffrn_reflns_theta_full 25.242
_diffrn_reflns_theta_max 27.103
_diffrn_reflns_theta_min 2.779
_diffrn_source 'fine-focus sealed tube'
_exptl_absorpt_coefficient_mu 1.090
_exptl_absorpt_correction_type none
_exptl_crystal_colour green
_exptl_crystal_density_diffrn 1.460
_exptl_crystal_description block
_exptl_crystal_F_000 1072
_exptl_crystal_size_max 0.300
_exptl_crystal_size_mid 0.300
_exptl_crystal_size_min 0.200
_refine_diff_density_max 0.427
_refine_diff_density_min -0.490
_refine_diff_density_rms 0.055
_refine_ls_extinction_method none
_refine_ls_goodness_of_fit_ref 1.049
_refine_ls_hydrogen_treatment constr
_refine_ls_matrix_type full
_refine_ls_number_parameters 141
_refine_ls_number_reflns 2554
_refine_ls_number_restraints 0
_refine_ls_restrained_S_all 1.049
_refine_ls_R_factor_all 0.0308
_refine_ls_R_factor_gt 0.0258
_refine_ls_shift/su_max 0.001
_refine_ls_shift/su_mean 0.000
_refine_ls_structure_factor_coef Fsqd
_refine_ls_weighting_details 'w=1/[\s^2^(Fo^2^)+(0.0419P)^2^+0.4125P] where P=(Fo^2^+2Fc^2^)/3'
_refine_ls_weighting_scheme calc
_refine_ls_wR_factor_gt 0.0670
_refine_ls_wR_factor_ref 0.0685
_reflns_Friedel_coverage 0.000
_reflns_number_gt 2211
_reflns_number_total 2554
_reflns_threshold_expression 'I > 2\s(I)'
_cod_data_source_file c8dt04728f2.cif
_cod_data_source_block Ni2Cl2
_cod_depositor_comments 'Adding full bibliography for 7048799--7048808.cif.'
_cod_database_code 7048802
_shelx_shelxl_version_number 2016/6
_shelx_space_group_comment
;
The symmetry employed for this shelxl refinement is uniquely defined
by the following loop, which should always be used as a source of
symmetry information in preference to the above space-group names.
They are only intended as comments.
;
_shelx_estimated_absorpt_t_min 0.736
_shelx_estimated_absorpt_t_max 0.811

loop_
_space_group_symop_operation_xyz
'x, y, z'
'-x, y, -z+1/2'
'x+1/2, y+1/2, z'
'-x+1/2, y+1/2, -z+1/2'
'-x, -y, -z'
'x, -y, z-1/2'
'-x+1/2, -y+1/2, -z'
'x+1/2, -y+1/2, z-1/2'

loop_
_atom_site_label
_atom_site_type_symbol
_atom_site_fract_x
_atom_site_fract_y
_atom_site_fract_z
_atom_site_U_iso_or_equiv
_atom_site_adp_type
_atom_site_occupancy
_atom_site_site_symmetry_order
_atom_site_calc_flag
_atom_site_refinement_flags_posn
_atom_site_refinement_flags_adp
_atom_site_refinement_flags_occupancy
Ni1 Ni 0.500000 0.40987(2) 0.250000 0.01534(9) Uani 1 2 d S T P
Cl1 Cl 0.36262(5) 0.28062(3) 0.30796(2) 0.03290(12) Uani 1 1 d . . .
N1 N 0.38802(14) 0.52833(11) 0.29705(7) 0.0282(3) Uani 1 1 d . . .
N2 N 0.32220(13) 0.44092(9) 0.17432(6) 0.0194(2) Uani 1 1 d . . .
C1 C 0.22515(18) 0.50765(16) 0.28501(9) 0.0371(4) Uani 1 1 d . . .
H1A H 0.165961 0.568351 0.297442 0.044 Uiso 1 1 calc R U .
H1B H 0.194363 0.450430 0.313846 0.044 Uiso 1 1 calc R U .
C2 C 0.18939(17) 0.48084(14) 0.21078(8) 0.0291(4) Uani 1 1 d . . .
H2A H 0.107827 0.429164 0.208711 0.035 Uiso 1 1 calc R U .
H2B H 0.150754 0.542486 0.187330 0.035 Uiso 1 1 calc R U .
C3 C 0.38586(18) 0.51973(13) 0.12930(8) 0.0284(3) Uani 1 1 d . . .
H3A H 0.350363 0.587851 0.142982 0.034 Uiso 1 1 calc R U .
H3B H 0.348794 0.507398 0.082536 0.034 Uiso 1 1 calc R U .
C4 C 0.55877(19) 0.51748(16) 0.13237(9) 0.0365(4) Uani 1 1 d . . .
H4A H 0.595361 0.452394 0.113886 0.044 Uiso 1 1 calc R U .
H4B H 0.598956 0.573790 0.105189 0.044 Uiso 1 1 calc R U .
C5 C 0.4274(2) 0.62910(13) 0.26921(11) 0.0426(5) Uani 1 1 d . . .
H5A H 0.437682 0.678592 0.306566 0.051 Uiso 1 1 calc R U .
H5B H 0.343248 0.652306 0.238879 0.051 Uiso 1 1 calc R U .
C6 C 0.28428(17) 0.34548(11) 0.13646(7) 0.0205(3) Uani 1 1 d . . .
H6A H 0.254018 0.293298 0.169236 0.025 Uiso 1 1 calc R U .
H6B H 0.377683 0.320837 0.115726 0.025 Uiso 1 1 calc R U .
C7 C 0.16094(17) 0.35219(11) 0.08193(7) 0.0207(3) Uani 1 1 d . . .
C8 C 0.00883(17) 0.33578(11) 0.09506(8) 0.0237(3) Uani 1 1 d . . .
H8 H -0.019767 0.324168 0.139957 0.028 Uiso 1 1 calc R U .
C9 C -0.10171(19) 0.33611(13) 0.04366(9) 0.0297(3) Uani 1 1 d . . .
H9 H -0.204760 0.324878 0.053604 0.036 Uiso 1 1 calc R U .
C10 C -0.0617(2) 0.35279(13) -0.02197(9) 0.0322(4) Uani 1 1 d . . .
H10 H -0.136992 0.352549 -0.057202 0.039 Uiso 1 1 calc R U .
C11 C 0.0880(2) 0.36979(15) -0.03599(8) 0.0345(4) Uani 1 1 d . . .
H11 H 0.115655 0.382381 -0.080903 0.041 Uiso 1 1 calc R U .
C12 C 0.19847(19) 0.36854(13) 0.01538(8) 0.0289(3) Uani 1 1 d . . .
H12 H 0.301428 0.379008 0.004975 0.035 Uiso 1 1 calc R U .

loop_
_atom_site_aniso_label
_atom_site_aniso_U_11
_atom_site_aniso_U_22
_atom_site_aniso_U_33
_atom_site_aniso_U_23
_atom_site_aniso_U_13
_atom_site_aniso_U_12
Ni1 0.01441(13) 0.01403(13) 0.01752(13) 0.000 -0.00041(9) 0.000
Cl1 0.0361(2) 0.0378(2) 0.02431(19) 0.00767(15) -0.00645(16) -0.02089(17)
N1 0.0179(6) 0.0297(7) 0.0365(7) -0.0159(6) -0.0086(5) 0.0065(5)
N2 0.0170(6) 0.0179(6) 0.0230(6) 0.0004(5) -0.0027(5) -0.0002(5)
C1 0.0148(7) 0.0560(12) 0.0400(9) -0.0241(8) -0.0040(6) 0.0076(7)
C2 0.0155(7) 0.0372(9) 0.0343(8) -0.0118(7) -0.0043(6) 0.0039(6)
C3 0.0243(8) 0.0264(8) 0.0339(8) 0.0124(6) -0.0101(6) -0.0040(6)
C4 0.0255(8) 0.0502(11) 0.0332(9) 0.0241(8) -0.0069(7) -0.0102(8)
C5 0.0395(9) 0.0158(7) 0.0702(13) -0.0153(8) -0.0316(9) 0.0106(7)
C6 0.0226(7) 0.0187(7) 0.0200(6) -0.0010(5) -0.0038(5) 0.0011(5)
C7 0.0239(7) 0.0166(7) 0.0211(7) -0.0015(5) -0.0048(5) 0.0011(5)
C8 0.0267(8) 0.0205(7) 0.0235(7) -0.0007(5) -0.0036(6) -0.0025(6)
C9 0.0251(8) 0.0277(8) 0.0357(9) -0.0049(6) -0.0080(7) -0.0020(6)
C10 0.0359(9) 0.0299(9) 0.0295(8) -0.0033(6) -0.0153(7) 0.0050(7)
C11 0.0433(10) 0.0391(10) 0.0207(7) 0.0001(7) -0.0052(7) 0.0022(8)
C12 0.0291(8) 0.0344(9) 0.0230(7) -0.0010(6) -0.0009(6) -0.0007(7)

loop_
_atom_type_symbol
_atom_type_description
_atom_type_scat_dispersion_real
_atom_type_scat_dispersion_imag
_atom_type_scat_source
C C 0.0033 0.0016 'International Tables Vol C Tables 4.2.6.8 and 6.1.1.4'
Cl Cl 0.1484 0.1585 'International Tables Vol C Tables 4.2.6.8 and 6.1.1.4'
N N 0.0061 0.0033 'International Tables Vol C Tables 4.2.6.8 and 6.1.1.4'
Ni Ni 0.3393 1.1124 'International Tables Vol C Tables 4.2.6.8 and 6.1.1.4'
H H 0.0000 0.0000 'International Tables Vol C Tables 4.2.6.8 and 6.1.1.4'

loop_
_geom_angle_atom_site_label_1
_geom_angle_atom_site_label_2
_geom_angle_atom_site_label_3
_geom_angle
_geom_angle_site_symmetry_1
_geom_angle_site_symmetry_3
N1 Ni1 N1 83.37(9) 2_655 .
N1 Ni1 N2 83.74(5) 2_655 .
N1 Ni1 N2 80.16(5) . .
N1 Ni1 N2 80.16(5) 2_655 2_655
N1 Ni1 N2 83.74(5) . 2_655
N2 Ni1 N2 158.40(7) . 2_655
N1 Ni1 Cl1 93.23(5) 2_655 2_655
N1 Ni1 Cl1 176.59(5) . 2_655
N2 Ni1 Cl1 99.43(3) . 2_655
N2 Ni1 Cl1 95.78(4) 2_655 2_655
N1 Ni1 Cl1 176.59(5) 2_655 .
N1 Ni1 Cl1 93.23(5) . .
N2 Ni1 Cl1 95.78(4) . .
N2 Ni1 Cl1 99.43(4) 2_655 .
Cl1 Ni1 Cl1 90.18(3) 2_655 .
C4 N1 C1 114.47(15) 2_655 .
C4 N1 C5 111.84(14) 2_655 .
C1 N1 C5 110.13(14) . .
C4 N1 Ni1 102.48(10) 2_655 .
C1 N1 Ni1 105.35(10) . .
C5 N1 Ni1 112.20(12) . .
C3 N2 C6 111.19(12) . .
C3 N2 C2 111.50(13) . .
C6 N2 C2 111.91(11) . .
C3 N2 Ni1 105.55(8) . .
C6 N2 Ni1 109.60(9) . .
C2 N2 Ni1 106.78(9) . .
N1 C1 C2 111.35(14) . .
N1 C1 H1A 109.4 . .
C2 C1 H1A 109.4 . .
N1 C1 H1B 109.4 . .
C2 C1 H1B 109.4 . .
H1A C1 H1B 108.0 . .
N2 C2 C1 114.05(12) . .
N2 C2 H2A 108.7 . .
C1 C2 H2A 108.7 . .
N2 C2 H2B 108.7 . .
C1 C2 H2B 108.7 . .
H2A C2 H2B 107.6 . .
N2 C3 C4 111.09(12) . .
N2 C3 H3A 109.4 . .
C4 C3 H3A 109.4 . .
N2 C3 H3B 109.4 . .
C4 C3 H3B 109.4 . .
H3A C3 H3B 108.0 . .
N1 C4 C3 108.78(15) 2_655 .
N1 C4 H4A 109.9 2_655 .
C3 C4 H4A 109.9 . .
N1 C4 H4B 109.9 2_655 .
C3 C4 H4B 109.9 . .
H4A C4 H4B 108.3 . .
N1 C5 C5 113.75(9) . 2_655
N1 C5 H5A 108.8 . .
C5 C5 H5A 108.8 2_655 .
N1 C5 H5B 108.8 . .
C5 C5 H5B 108.8 2_655 .
H5A C5 H5B 107.7 . .
N2 C6 C7 117.12(12) . .
N2 C6 H6A 108.0 . .
C7 C6 H6A 108.0 . .
N2 C6 H6B 108.0 . .
C7 C6 H6B 108.0 . .
H6A C6 H6B 107.3 . .
C12 C7 C8 117.69(14) . .
C12 C7 C6 120.13(14) . .
C8 C7 C6 122.04(13) . .
C9 C8 C7 121.21(14) . .
C9 C8 H8 119.4 . .
C7 C8 H8 119.4 . .
C10 C9 C8 120.04(16) . .
C10 C9 H9 120.0 . .
C8 C9 H9 120.0 . .
C11 C10 C9 119.67(15) . .
C11 C10 H10 120.2 . .
C9 C10 H10 120.2 . .
C10 C11 C12 120.19(16) . .
C10 C11 H11 119.9 . .
C12 C11 H11 119.9 . .
C11 C12 C7 121.20(16) . .
C11 C12 H12 119.4 . .
C7 C12 H12 119.4 . .

loop_
_geom_bond_atom_site_label_1
_geom_bond_atom_site_label_2
_geom_bond_distance
_geom_bond_site_symmetry_2
Ni1 N1 2.0845(13) 2_655
Ni1 N1 2.0845(13) .
Ni1 N2 2.1779(12) .
Ni1 N2 2.1779(12) 2_655
Ni1 Cl1 2.4059(5) 2_655
Ni1 Cl1 2.4059(5) .
N1 C4 1.474(2) 2_655
N1 C1 1.476(2) .
N1 C5 1.482(3) .
N2 C3 1.4927(19) .
N2 C6 1.4955(18) .
N2 C2 1.496(2) .
C1 C2 1.542(2) .
C1 H1A 0.9900 .
C1 H1B 0.9900 .
C2 H2A 0.9900 .
C2 H2B 0.9900 .
C3 C4 1.527(2) .
C3 H3A 0.9900 .
C3 H3B 0.9900 .
C4 H4A 0.9900 .
C4 H4B 0.9900 .
C5 C5 1.516(5) 2_655
C5 H5A 0.9900 .
C5 H5B 0.9900 .
C6 C7 1.5144(19) .
C6 H6A 0.9900 .
C6 H6B 0.9900 .
C7 C12 1.394(2) .
C7 C8 1.395(2) .
C8 C9 1.390(2) .
C8 H8 0.9500 .
C9 C10 1.383(3) .
C9 H9 0.9500 .
C10 C11 1.380(3) .
C10 H10 0.9500 .
C11 C12 1.390(2) .
C11 H11 0.9500 .
C12 H12 0.9500 .

loop_
_geom_torsion_atom_site_label_1
_geom_torsion_atom_site_label_2
_geom_torsion_atom_site_label_3
_geom_torsion_atom_site_label_4
_geom_torsion
_geom_torsion_site_symmetry_1
_geom_torsion_site_symmetry_4
C4 N1 C1 C2 -158.70(15) 2_655 .
C5 N1 C1 C2 74.28(19) . .
Ni1 N1 C1 C2 -46.91(18) . .
C3 N2 C2 C1 -103.56(17) . .
C6 N2 C2 C1 131.19(15) . .
Ni1 N2 C2 C1 11.26(17) . .
N1 C1 C2 N2 23.2(2) . .
C6 N2 C3 C4 -95.30(16) . .
C2 N2 C3 C4 139.05(15) . .
Ni1 N2 C3 C4 23.48(16) . .
N2 C3 C4 N1 -54.9(2) . 2_655
C4 N1 C5 C5 95.7(2) 2_655 2_655
C1 N1 C5 C5 -135.82(18) . 2_655
Ni1 N1 C5 C5 -18.8(2) . 2_655
C3 N2 C6 C7 -64.34(16) . .
C2 N2 C6 C7 61.09(17) . .
Ni1 N2 C6 C7 179.35(10) . .
N2 C6 C7 C12 94.83(17) . .
N2 C6 C7 C8 -89.52(18) . .
C12 C7 C8 C9 -0.3(2) . .
C6 C7 C8 C9 -176.01(14) . .
C7 C8 C9 C10 0.1(2) . .
C8 C9 C10 C11 -0.5(3) . .
C9 C10 C11 C12 1.0(3) . .
C10 C11 C12 C7 -1.2(3) . .
C8 C7 C12 C11 0.8(2) . .
C6 C7 C12 C11 176.67(15) . .
